data_2214716
loop_
_publ_author_name
'Gonz\'alez Mart\'inez, Sandra Patricia'
'Bern\`es, Sylvain'

_publ_section_title
;
 <i>trans</i>-Diphenyldiazene oxide
;
_journal_coeditor_code HG2265
_journal_issue 8
_journal_name_full 'Acta Crystallographica Section E'
_journal_page_first o3639
_journal_page_last o3639
_journal_paper_doi 10.1107/S1600536807035787
_journal_volume 63
_journal_year 2007
_chemical_formula_iupac 'C12 H10 N2 O'
_chemical_formula_moiety 'C12 H10 N2 O'
_chemical_formula_sum 'C12 H10 N2 O'
_chemical_formula_weight 198.22
_chemical_melting_point .305E-305
_chemical_name_common trans-Azoxybenzene
_chemical_name_systematic
;
<i>trans</i>-Diphenyldiazene oxide
;
_space_group_IT_number 14
_symmetry_cell_setting monoclinic
_symmetry_space_group_name_Hall '-P 2yn'
_symmetry_space_group_name_H-M 'P 1 21/n 1'
_atom_sites_solution_hydrogens geom
_atom_sites_solution_primary direct
_atom_sites_solution_secondary difmap
_audit_creation_method SHELXTL-Plus
_cell_angle_alpha 90.00
_cell_angle_beta 103.30(4)
_cell_angle_gamma 90.00
_cell_formula_units_Z 4
_cell_length_a 5.844(3)
_cell_length_b 15.864(7)
_cell_length_c 11.073(5)
_cell_measurement_reflns_used 68
_cell_measurement_temperature 299.0(10)
_cell_measurement_theta_max 12.03
_cell_measurement_theta_min 4.54
_cell_volume 999.0(8)
_computing_cell_refinement XSCANS
_computing_data_collection 'XSCANS (Siemens, 1999)'
_computing_data_reduction XSCANS
_computing_molecular_graphics 'Mercury (Macrae <i>et al.</i>,  2006)'
_computing_publication_material SHELXTL-Plus
_computing_structure_refinement SHELXTL-Plus
_computing_structure_solution 'SHELXTL-Plus (Sheldrick, 1998)'
_diffrn_ambient_temperature 299.0(10)
_diffrn_measured_fraction_theta_full 0.993
_diffrn_measured_fraction_theta_max 0.993
_diffrn_measurement_device_type 'Siemens P4'
_diffrn_measurement_method \w
_diffrn_radiation_monochromator graphite
_diffrn_radiation_type MoK\a
_diffrn_radiation_wavelength 0.71073
_diffrn_reflns_av_R_equivalents 0.1149
_diffrn_reflns_av_sigmaI/netI 0.0801
_diffrn_reflns_limit_h_max 6
_diffrn_reflns_limit_h_min -6
_diffrn_reflns_limit_k_max 18
_diffrn_reflns_limit_k_min -17
_diffrn_reflns_limit_l_max 13
_diffrn_reflns_limit_l_min -13
_diffrn_reflns_number 4750
_diffrn_reflns_theta_full 25.06
_diffrn_reflns_theta_max 25.06
_diffrn_reflns_theta_min 2.28
_diffrn_standards_decay_% 1
_diffrn_standards_interval_count 48
_diffrn_standards_number 2
_exptl_absorpt_coefficient_mu 0.086
_exptl_absorpt_correction_type none
_exptl_crystal_colour yellow
_exptl_crystal_density_diffrn 1.318
_exptl_crystal_density_method 'not measured'
_exptl_crystal_description needle
_exptl_crystal_F_000 416
_exptl_crystal_size_max 0.60
_exptl_crystal_size_mid 0.20
_exptl_crystal_size_min 0.16
_refine_diff_density_max 0.158
_refine_diff_density_min -0.149
_refine_ls_extinction_method none
_refine_ls_goodness_of_fit_ref 1.054
_refine_ls_hydrogen_treatment constr
_refine_ls_matrix_type full
_refine_ls_number_parameters 145
_refine_ls_number_reflns 1746
_refine_ls_number_restraints 0
_refine_ls_restrained_S_all 1.054
_refine_ls_R_factor_all 0.1053
_refine_ls_R_factor_gt 0.0551
_refine_ls_shift/su_max 0.000
_refine_ls_shift/su_mean 0.000
_refine_ls_structure_factor_coef Fsqd
_refine_ls_weighting_details 'calc w = 1/[\s^2^(Fo^2^)+(0.043P)^2^+0.2419P] where P=(Fo^2^+2Fc^2^)/3'
_refine_ls_weighting_scheme calc
_refine_ls_wR_factor_gt 0.1254
_refine_ls_wR_factor_ref 0.1564
_reflns_number_gt 1034
_reflns_number_total 1746
_reflns_threshold_expression I>2\s(I)
_cod_data_source_file hg2265.cif
_cod_data_source_block I
_cod_original_cell_volume 998.9(8)
_cod_original_sg_symbol_H-M 'P 21/n'
_cod_database_code 2214716
_cod_database_fobs_code 2214716

loop_
_symmetry_equiv_pos_as_xyz
'x, y, z'
'-x+1/2, y+1/2, -z+1/2'
'-x, -y, -z'
'x-1/2, -y-1/2, z-1/2'

loop_
_atom_site_type_symbol
_atom_site_label
_atom_site_fract_x
_atom_site_fract_y
_atom_site_fract_z
_atom_site_U_iso_or_equiv
_atom_site_adp_type
_atom_site_calc_flag
_atom_site_refinement_flags
_atom_site_occupancy
_atom_site_disorder_assembly
_atom_site_disorder_group
O O1A -0.0378(16) 0.4162(9) 0.5903(12) 0.080(3) Uani d P 0.60 A 1
O O1B -0.015(3) 0.3914(15) 0.6080(18) 0.109(7) Uani d P 0.40 A 2
N N1 0.1816(4) 0.42455(16) 0.6174(2) 0.0637(7) Uani d . 1 . .
N N2 0.3345(4) 0.39334(15) 0.5698(2) 0.0634(7) Uani d . 1 A .
C C1 0.2717(5) 0.48817(17) 0.7134(3) 0.0566(7) Uani d . 1 A .
C C2 0.1399(6) 0.50318(19) 0.7979(3) 0.0713(9) Uani d . 1 . .
H H2 -0.0068 0.4734 0.7936 0.086 Uiso calc R 1 A .
C C3 0.2203(6) 0.5616(2) 0.8893(3) 0.0805(10) Uani d . 1 A .
H H3 0.1325 0.5713 0.9525 0.097 Uiso calc R 1 . .
C C4 0.4186(6) 0.6056(2) 0.8930(3) 0.0819(10) Uani d . 1 . .
H H4 0.4712 0.6475 0.9573 0.098 Uiso calc R 1 A .
C C5 0.5464(6) 0.5911(2) 0.8052(3) 0.0792(9) Uani d . 1 A .
H H5 0.6882 0.6232 0.8067 0.095 Uiso calc R 1 . .
C C6 0.4729(5) 0.53096(18) 0.7152(3) 0.0663(8) Uani d . 1 . .
H H6 0.5638 0.5194 0.6539 0.080 Uiso calc R 1 A .
C C7 0.2709(5) 0.32809(17) 0.4804(2) 0.0551(7) Uani d . 1 . .
C C8 0.4621(5) 0.28069(19) 0.4705(3) 0.0621(8) Uani d . 1 A .
H H8 0.6153 0.2926 0.5236 0.075 Uiso calc R 1 . .
C C9 0.4369(5) 0.2169(2) 0.3863(3) 0.0658(8) Uani d . 1 . .
H H9 0.5719 0.1826 0.3815 0.079 Uiso calc R 1 A .
C C10 0.2243(5) 0.20073(18) 0.3086(3) 0.0627(8) Uani d . 1 A .
H H10 0.2077 0.1550 0.2490 0.075 Uiso calc R 1 . .
C C11 0.0350(5) 0.24936(18) 0.3153(3) 0.0645(8) Uani d . 1 . .
H H11 -0.1155 0.2389 0.2586 0.077 Uiso calc R 1 A .
C C12 0.0550(5) 0.31344(18) 0.4019(3) 0.0615(7) Uani d . 1 A .
H H12 -0.0804 0.3474 0.4071 0.074 Uiso calc R 1 . .

loop_
_atom_site_aniso_label
_atom_site_aniso_U_11
_atom_site_aniso_U_22
_atom_site_aniso_U_33
_atom_site_aniso_U_12
_atom_site_aniso_U_13
_atom_site_aniso_U_23
O1A 0.041(3) 0.096(7) 0.101(4) -0.014(3) 0.011(3) -0.035(4)
O1B 0.114(11) 0.106(13) 0.140(11) -0.055(9) 0.094(10) -0.062(9)
N1 0.0650(16) 0.0607(15) 0.0694(16) -0.0037(13) 0.0234(13) 0.0043(13)
N2 0.0612(14) 0.0642(15) 0.0664(14) 0.0049(13) 0.0179(12) 0.0031(13)
C1 0.0650(16) 0.0479(15) 0.0564(16) -0.0003(14) 0.0125(14) 0.0005(14)
C2 0.0797(19) 0.0635(19) 0.077(2) -0.0014(17) 0.0313(17) -0.0041(17)
C3 0.096(2) 0.076(2) 0.076(2) 0.004(2) 0.033(2) -0.0108(19)
C4 0.094(2) 0.068(2) 0.081(2) 0.002(2) 0.014(2) -0.0191(18)
C5 0.079(2) 0.069(2) 0.090(2) -0.0103(17) 0.0196(19) -0.0081(19)
C6 0.0767(19) 0.0585(18) 0.0676(18) -0.0028(15) 0.0247(16) -0.0053(16)
C7 0.0698(17) 0.0515(16) 0.0449(14) -0.0079(14) 0.0150(13) -0.0028(13)
C8 0.0591(16) 0.0658(19) 0.0599(16) -0.0018(15) 0.0105(14) -0.0029(16)
C9 0.0684(18) 0.0688(19) 0.0629(17) 0.0038(16) 0.0205(16) -0.0032(16)
C10 0.0743(18) 0.0572(18) 0.0568(16) -0.0059(16) 0.0157(15) -0.0073(14)
C11 0.0696(18) 0.0638(18) 0.0570(16) -0.0062(15) 0.0083(14) -0.0020(15)
C12 0.0659(17) 0.0625(18) 0.0568(16) 0.0046(15) 0.0156(14) 0.0051(15)

loop_
_atom_type_symbol
_atom_type_description
_atom_type_scat_dispersion_real
_atom_type_scat_dispersion_imag
_atom_type_scat_source
C C 0.0033 0.0016 'International Tables Vol C Tables 4.2.6.8 and 6.1.1.4'
H H 0.0000 0.0000 'International Tables Vol C Tables 4.2.6.8 and 6.1.1.4'
N N 0.0061 0.0033 'International Tables Vol C Tables 4.2.6.8 and 6.1.1.4'
O O 0.0106 0.0060 'International Tables Vol C Tables 4.2.6.8 and 6.1.1.4'

loop_
_geom_angle_atom_site_label_1
_geom_angle_atom_site_label_2
_geom_angle_atom_site_label_3
_geom_angle
N2 N1 O1B 122.4(10)
N2 N1 O1A 130.7(6)
N2 N1 C1 114.0(2)
O1B N1 C1 121.3(9)
O1A N1 C1 114.9(6)
N1 N2 C7 119.2(2)
C6 C1 C2 121.9(3)
C6 C1 N1 121.3(3)
C2 C1 N1 116.8(3)
C1 C2 C3 118.2(3)
C1 C2 H2 120.9
C3 C2 H2 120.9
C4 C3 C2 121.3(3)
C4 C3 H3 119.4
C2 C3 H3 119.4
C3 C4 C5 119.7(3)
C3 C4 H4 120.2
C5 C4 H4 120.2
C6 C5 C4 120.0(3)
C6 C5 H5 120.0
C4 C5 H5 120.0
C1 C6 C5 118.9(3)
C1 C6 H6 120.5
C5 C6 H6 120.5
C8 C7 C12 120.1(3)
C8 C7 N2 111.6(3)
C12 C7 N2 128.1(3)
C9 C8 C7 120.0(3)
C9 C8 H8 120.0
C7 C8 H8 120.0
C8 C9 C10 120.8(3)
C8 C9 H9 119.6
C10 C9 H9 119.6
C9 C10 C11 119.5(3)
C9 C10 H10 120.3
C11 C10 H10 120.3
C10 C11 C12 120.8(3)
C10 C11 H11 119.6
C12 C11 H11 119.6
C7 C12 C11 118.7(3)
C7 C12 H12 120.6
C11 C12 H12 120.6

loop_
_geom_bond_atom_site_label_1
_geom_bond_atom_site_label_2
_geom_bond_distance
O1A N1 1.255(10)
O1B N1 1.243(18)
N1 N2 1.240(3)
N1 C1 1.473(4)
N2 C7 1.421(3)
C1 C6 1.354(4)
C1 C2 1.363(4)
C2 C3 1.373(5)
C2 H2 0.9700
C3 C4 1.346(5)
C3 H3 0.9700
C4 C5 1.375(5)
C4 H4 0.9700
C5 C6 1.374(4)
C5 H5 0.9700
C6 H6 0.9700
C7 C8 1.372(4)
C7 C12 1.378(4)
C8 C9 1.361(4)
C8 H8 0.9700
C9 C10 1.363(4)
C9 H9 0.9700
C10 C11 1.364(4)
C10 H10 0.9700
C11 C12 1.384(4)
C11 H11 0.9700
C12 H12 0.9700

loop_
_geom_torsion_atom_site_label_1
_geom_torsion_atom_site_label_2
_geom_torsion_atom_site_label_3
_geom_torsion_atom_site_label_4
_geom_torsion
O1B N1 N2 C7 13.5(13)
O1A N1 N2 C7 -10.0(10)
C1 N1 N2 C7 176.8(2)
N2 N1 C1 C6 23.9(4)
O1B N1 C1 C6 -172.6(13)
O1A N1 C1 C6 -150.4(8)
N2 N1 C1 C2 -157.7(3)
O1B N1 C1 C2 5.8(13)
O1A N1 C1 C2 28.0(8)
C6 C1 C2 C3 -2.2(5)
N1 C1 C2 C3 179.4(3)
C1 C2 C3 C4 2.7(5)
C2 C3 C4 C5 -1.2(5)
C3 C4 C5 C6 -0.9(5)
C2 C1 C6 C5 0.2(5)
N1 C1 C6 C5 178.5(3)
C4 C5 C6 C1 1.4(5)
N1 N2 C7 C8 -158.1(3)
N1 N2 C7 C12 27.2(4)
C12 C7 C8 C9 -2.5(4)
N2 C7 C8 C9 -177.7(2)
C7 C8 C9 C10 1.8(4)
C8 C9 C10 C11 0.3(4)
C9 C10 C11 C12 -1.6(4)
C8 C7 C12 C11 1.2(4)
N2 C7 C12 C11 175.5(2)
C10 C11 C12 C7 0.9(4)
